data_7153873
loop_
_publ_author_name
'Surya Prakash Rao, H.'
'Parthiban, A.'

_publ_section_title
;
 One-pot pseudo three-component reaction of nitroketene-N,S-acetals and
 aldehydes for synthesis of highly functionalized hexa-substituted
 1,4-dihydropyridines.
;
_journal_issue 32
_journal_name_full 'Organic &amp; biomolecular chemistry'
_journal_page_first 6223
_journal_page_last 6238
_journal_paper_doi 10.1039/c4ob00628c
_journal_volume 12
_journal_year 2014
_chemical_formula_sum 'C16 H20 N4 O6 S'
_chemical_formula_weight 396.42
_space_group_IT_number 2
_symmetry_cell_setting triclinic
_symmetry_space_group_name_Hall '-P 1'
_symmetry_space_group_name_H-M 'P -1'
_atom_sites_solution_hydrogens geom
_atom_sites_solution_primary direct
_atom_sites_solution_secondary difmap
_audit_creation_date 2014-03-18T12:14:10-00:00
_audit_creation_method 'WinGX routine CIF_UPDATE'
_cell_angle_alpha 84.570(4)
_cell_angle_beta 88.088(3)
_cell_angle_gamma 67.987(4)
_cell_formula_units_Z 2
_cell_length_a 7.6554(3)
_cell_length_b 9.9905(4)
_cell_length_c 12.4133(5)
_cell_measurement_temperature 293(2)
_cell_measurement_theta_max 29.2914
_cell_measurement_theta_min 2.6302
_cell_volume 876.22(7)
_computing_structure_refinement 'SHELXL-97 (Sheldrick, 1997)'
_computing_structure_solution 'SHELXS-97 (Sheldrick, 1990)'
_diffrn_ambient_temperature 293(2)
_diffrn_measured_fraction_theta_full 0.999
_diffrn_measured_fraction_theta_max 0.999
_diffrn_radiation_monochromator graphite
_diffrn_radiation_type MoK\a
_diffrn_radiation_wavelength 0.71073
_diffrn_reflns_av_R_equivalents 0.0384
_diffrn_reflns_av_unetI/netI 0.0373
_diffrn_reflns_limit_h_max 9
_diffrn_reflns_limit_h_min -9
_diffrn_reflns_limit_k_max 11
_diffrn_reflns_limit_k_min -11
_diffrn_reflns_limit_l_max 14
_diffrn_reflns_limit_l_min -14
_diffrn_reflns_number 9730
_diffrn_reflns_theta_full 24.99
_diffrn_reflns_theta_max 24.99
_diffrn_reflns_theta_min 2.64
_exptl_absorpt_coefficient_mu 0.229
_exptl_absorpt_correction_type none
_exptl_crystal_colour Yellow
_exptl_crystal_density_diffrn 1.503
_exptl_crystal_density_method 'not measured'
_exptl_crystal_description Block
_exptl_crystal_F_000 416
_exptl_crystal_size_max 0.35
_exptl_crystal_size_mid 0.25
_exptl_crystal_size_min 0.20
_refine_diff_density_max 0.398
_refine_diff_density_min -0.267
_refine_diff_density_rms 0.047
_refine_ls_extinction_method none
_refine_ls_goodness_of_fit_ref 0.997
_refine_ls_hydrogen_treatment mixed
_refine_ls_matrix_type full
_refine_ls_number_parameters 249
_refine_ls_number_reflns 3071
_refine_ls_number_restraints 0
_refine_ls_restrained_S_all 0.997
_refine_ls_R_factor_all 0.0636
_refine_ls_R_factor_gt 0.0435
_refine_ls_shift/su_max 0
_refine_ls_shift/su_mean 0
_refine_ls_structure_factor_coef Fsqd
_refine_ls_weighting_details 'calc w=1/[\s^2^(Fo^2^)+(0.1000P)^2^+0.0000P] where P=(Fo^2^+2Fc^2^)/3'
_refine_ls_weighting_scheme calc
_refine_ls_wR_factor_gt 0.1295
_refine_ls_wR_factor_ref 0.1452
_reflns_number_gt 2323
_reflns_number_total 3072
_reflns_threshold_expression >2sigma(I)
_cod_data_source_file c4ob00628c2.cif
_cod_data_source_block final
_cod_depositor_comments 'Adding full bibliography for 7153873--7153874.cif.'
_cod_original_cell_volume 876.22(6)
_cod_database_code 7153873

loop_
_symmetry_equiv_pos_as_xyz
'x, y, z'
'-x, -y, -z'

loop_
_atom_site_label
_atom_site_type_symbol
_atom_site_fract_x
_atom_site_fract_y
_atom_site_fract_z
_atom_site_U_iso_or_equiv
_atom_site_adp_type
_atom_site_occupancy
_atom_site_symmetry_multiplicity
_atom_site_calc_flag
_atom_site_refinement_flags
S1 S 0.39943(10) 0.19449(8) 0.25490(5) 0.0462(3) Uani 1 1 d .
O3 O -0.1456(2) 0.53884(17) 0.12775(12) 0.0337(4) Uani 1 1 d .
O1 O -0.3800(3) 0.5985(2) 0.49249(14) 0.0456(5) Uani 1 1 d .
O2 O -0.2479(3) 0.75506(19) 0.44960(14) 0.0488(5) Uani 1 1 d .
C7 C -0.1536(3) 0.6776(2) 0.12786(17) 0.0262(5) Uani 1 1 d .
N1 N 0.0333(3) 0.30434(19) 0.31450(14) 0.0275(4) Uani 1 1 d .
C4 C 0.1918(3) 0.3382(3) 0.28563(16) 0.0293(5) Uani 1 1 d .
C3 C -0.1109(3) 0.3971(2) 0.37472(16) 0.0272(5) Uani 1 1 d .
N3 N -0.2560(3) 0.6336(2) 0.44197(15) 0.0336(5) Uani 1 1 d .
N2 N -0.2271(3) 0.3421(2) 0.42673(16) 0.0384(5) Uani 1 1 d .
H2 H -0.3366 0.4028 0.4425 0.046 Uiso 1 1 calc R
C5 C 0.1790(3) 0.4764(3) 0.28413(16) 0.0286(5) Uani 1 1 d .
C2 C -0.1250(3) 0.5399(2) 0.37651(16) 0.0275(5) Uani 1 1 d .
O4 O -0.2959(3) 1.01324(18) -0.04357(14) 0.0457(5) Uani 1 1 d .
N4 N 0.3400(3) 0.5144(3) 0.26074(16) 0.0419(6) Uani 1 1 d .
C8 C -0.2246(3) 0.7821(3) 0.04229(17) 0.0300(5) Uani 1 1 d .
H8 H -0.2698 0.7587 -0.019 0.036 Uiso 1 1 calc R
C9 C -0.2289(3) 0.9211(2) 0.04733(18) 0.0314(6) Uani 1 1 d .
C1 C 0.0055(3) 0.5993(2) 0.31527(17) 0.0287(5) Uani 1 1 d .
H1 H 0.047 0.6502 0.3666 0.034 Uiso 1 1 calc R
C6 C -0.0831(3) 0.7107(2) 0.22007(17) 0.0279(5) Uani 1 1 d .
O5 O 0.3414(3) 0.6273(2) 0.29076(17) 0.0593(6) Uani 1 1 d .
C10 C -0.1673(4) 0.9582(3) 0.1388(2) 0.0378(6) Uani 1 1 d .
H10 H -0.1745 1.0524 0.144 0.045 Uiso 1 1 calc R
C11 C -0.0947(4) 0.8523(3) 0.22261(19) 0.0366(6) Uani 1 1 d .
H11 H -0.0514 0.877 0.284 0.044 Uiso 1 1 calc R
C15 C -0.0222(4) 0.2176(3) 0.2422(2) 0.0398(6) Uani 1 1 d .
H15A H 0.0092 0.1208 0.2757 0.06 Uiso 1 1 calc R
H15B H 0.0437 0.2145 0.1748 0.06 Uiso 1 1 calc R
H15C H -0.1555 0.2611 0.2292 0.06 Uiso 1 1 calc R
O6 O 0.4702(3) 0.4330(3) 0.20807(17) 0.0668(7) Uani 1 1 d .
C13 C -0.3047(4) 1.1585(3) -0.0421(2) 0.0502(8) Uani 1 1 d .
H13A H -0.3786 1.2015 0.0185 0.075 Uiso 1 1 calc R
H13B H -0.3617 1.214 -0.1079 0.075 Uiso 1 1 calc R
H13C H -0.1796 1.1578 -0.036 0.075 Uiso 1 1 calc R
C12 C -0.2359(4) 0.5063(3) 0.04016(19) 0.0356(6) Uani 1 1 d .
H12A H -0.368 0.5648 0.0401 0.053 Uiso 1 1 calc R
H12B H -0.2188 0.4057 0.0487 0.053 Uiso 1 1 calc R
H12C H -0.1813 0.5267 -0.0271 0.053 Uiso 1 1 calc R
C14 C -0.1884(5) 0.1903(3) 0.4597(2) 0.0527(8) Uani 1 1 d .
H14A H -0.2411 0.1508 0.4076 0.079 Uiso 1 1 calc R
H14B H -0.244 0.1817 0.5292 0.079 Uiso 1 1 calc R
H14C H -0.0547 0.138 0.4641 0.079 Uiso 1 1 calc R
C16 C 0.3794(5) 0.0399(3) 0.3316(3) 0.0649(9) Uani 1 1 d .
H16A H 0.3162 0.0685 0.3985 0.097 Uiso 1 1 calc R
H16B H 0.5029 -0.0321 0.3463 0.097 Uiso 1 1 calc R
H16C H 0.3084 0.0004 0.2909 0.097 Uiso 1 1 calc R

loop_
_atom_site_aniso_label
_atom_site_aniso_U_11
_atom_site_aniso_U_22
_atom_site_aniso_U_33
_atom_site_aniso_U_23
_atom_site_aniso_U_13
_atom_site_aniso_U_12
S1 0.0342(4) 0.0498(5) 0.0433(4) -0.0069(3) 0.0048(3) -0.0024(3)
O3 0.0439(10) 0.0282(9) 0.0304(8) -0.0002(6) -0.0083(7) -0.0148(8)
O1 0.0347(10) 0.0581(12) 0.0390(10) -0.0077(8) 0.0117(8) -0.0118(9)
O2 0.0622(13) 0.0351(11) 0.0431(10) -0.0096(8) 0.0051(9) -0.0102(10)
C7 0.0249(11) 0.0270(12) 0.0269(11) -0.0017(9) 0.0027(9) -0.0103(10)
N1 0.0280(10) 0.0281(10) 0.0259(10) -0.0027(7) -0.0005(8) -0.0099(8)
C4 0.0250(12) 0.0403(14) 0.0189(11) 0.0005(9) -0.0006(9) -0.0087(11)
C3 0.0251(12) 0.0343(13) 0.0201(11) 0.0026(9) -0.0031(9) -0.0097(10)
N3 0.0369(12) 0.0344(12) 0.0226(10) -0.0008(8) -0.0035(9) -0.0056(10)
N2 0.0349(12) 0.0398(12) 0.0424(12) 0.0073(9) 0.0034(9) -0.0188(10)
C5 0.0261(12) 0.0399(14) 0.0207(11) 0.0052(9) -0.0029(9) -0.0147(11)
C2 0.0279(12) 0.0302(12) 0.0214(11) -0.0009(9) -0.0008(9) -0.0077(10)
O4 0.0539(12) 0.0342(10) 0.0439(10) 0.0160(8) -0.0095(9) -0.0145(9)
N4 0.0351(13) 0.0582(15) 0.0340(12) 0.0114(10) -0.0067(10) -0.0224(12)
C8 0.0293(13) 0.0345(13) 0.0263(12) 0.0002(9) -0.0025(10) -0.0123(11)
C9 0.0257(12) 0.0286(13) 0.0339(12) 0.0066(10) -0.0001(10) -0.0057(10)
C1 0.0363(13) 0.0299(12) 0.0230(11) 0.0003(9) -0.0047(10) -0.0161(11)
C6 0.0297(12) 0.0283(12) 0.0260(11) 0.0009(9) -0.0007(9) -0.0119(10)
O5 0.0554(13) 0.0639(14) 0.0719(15) 0.0074(11) -0.0077(11) -0.0401(12)
C10 0.0423(15) 0.0240(12) 0.0470(15) -0.0003(10) -0.0005(12) -0.0131(11)
C11 0.0465(15) 0.0345(14) 0.0325(13) -0.0046(10) -0.0057(11) -0.0184(12)
C15 0.0446(16) 0.0351(14) 0.0401(14) -0.0069(11) -0.0033(12) -0.0143(12)
O6 0.0411(12) 0.0966(18) 0.0635(14) -0.0081(12) 0.0200(11) -0.0279(12)
C13 0.0448(17) 0.0327(15) 0.0640(18) 0.0151(13) 0.0023(14) -0.0089(13)
C12 0.0389(14) 0.0355(13) 0.0353(13) -0.0046(10) -0.0063(11) -0.0162(12)
C14 0.063(2) 0.0385(15) 0.0582(18) 0.0091(13) 0.0088(15) -0.0250(14)
C16 0.060(2) 0.0392(17) 0.071(2) 0.0050(14) -0.0006(17) 0.0070(15)

loop_
_atom_type_symbol
_atom_type_description
_atom_type_scat_dispersion_real
_atom_type_scat_dispersion_imag
_atom_type_scat_source
C C 0.0033 0.0016 'International Tables Vol C Tables 4.2.6.8 and 6.1.1.4'
H H 0 0 'International Tables Vol C Tables 4.2.6.8 and 6.1.1.4'
N N 0.0061 0.0033 'International Tables Vol C Tables 4.2.6.8 and 6.1.1.4'
O O 0.0106 0.006 'International Tables Vol C Tables 4.2.6.8 and 6.1.1.4'
S S 0.1246 0.1234 'International Tables Vol C Tables 4.2.6.8 and 6.1.1.4'

loop_
_geom_angle_atom_site_label_1
_geom_angle_atom_site_label_2
_geom_angle_atom_site_label_3
_geom_angle
C4 S1 C16 103.84(13)
C7 O3 C12 117.48(17)
O3 C7 C8 123.2(2)
O3 C7 C6 116.36(18)
C8 C7 C6 120.4(2)
C3 N1 C4 119.90(19)
C3 N1 C15 116.2(2)
C4 N1 C15 117.73(18)
C5 C4 N1 119.3(2)
C5 C4 S1 123.45(19)
N1 C4 S1 117.27(17)
N2 C3 C2 124.3(2)
N2 C3 N1 117.1(2)
C2 C3 N1 118.6(2)
O2 N3 O1 120.5(2)
O2 N3 C2 118.0(2)
O1 N3 C2 121.5(2)
C3 N2 C14 126.9(2)
C3 N2 H2 116.6
C14 N2 H2 116.6
C4 C5 N4 121.1(2)
C4 C5 C1 124.1(2)
N4 C5 C1 114.6(2)
N3 C2 C3 121.0(2)
N3 C2 C1 115.9(2)
C3 C2 C1 123.0(2)
C9 O4 C13 117.3(2)
O5 N4 O6 122.7(2)
O5 N4 C5 119.1(2)
O6 N4 C5 118.2(2)
C9 C8 C7 120.5(2)
C9 C8 H8 119.8
C7 C8 H8 119.8
O4 C9 C10 124.5(2)
O4 C9 C8 115.1(2)
C10 C9 C8 120.3(2)
C2 C1 C5 109.43(18)
C2 C1 C6 115.37(19)
C5 C1 C6 112.86(18)
C2 C1 H1 106.2
C5 C1 H1 106.2
C6 C1 H1 106.2
C11 C6 C7 117.0(2)
C11 C6 C1 119.7(2)
C7 C6 C1 123.30(19)
C9 C10 C11 118.3(2)
C9 C10 H10 120.8
C11 C10 H10 120.8
C10 C11 C6 123.3(2)
C10 C11 H11 118.3
C6 C11 H11 118.3
N1 C15 H15A 109.5
N1 C15 H15B 109.5
H15A C15 H15B 109.5
N1 C15 H15C 109.5
H15A C15 H15C 109.5
H15B C15 H15C 109.5
O4 C13 H13A 109.5
O4 C13 H13B 109.5
H13A C13 H13B 109.5
O4 C13 H13C 109.5
H13A C13 H13C 109.5
H13B C13 H13C 109.5
O3 C12 H12A 109.5
O3 C12 H12B 109.5
H12A C12 H12B 109.5
O3 C12 H12C 109.5
H12A C12 H12C 109.5
H12B C12 H12C 109.5
N2 C14 H14A 109.5
N2 C14 H14B 109.5
H14A C14 H14B 109.5
N2 C14 H14C 109.5
H14A C14 H14C 109.5
H14B C14 H14C 109.5
S1 C16 H16A 109.5
S1 C16 H16B 109.5
H16A C16 H16B 109.5
S1 C16 H16C 109.5
H16A C16 H16C 109.5
H16B C16 H16C 109.5

loop_
_geom_bond_atom_site_label_1
_geom_bond_atom_site_label_2
_geom_bond_distance
S1 C4 1.757(2)
S1 C16 1.790(3)
O3 C7 1.364(3)
O3 C12 1.432(3)
O1 N3 1.260(3)
O2 N3 1.250(3)
C7 C8 1.384(3)
C7 C6 1.399(3)
N1 C3 1.395(3)
N1 C4 1.404(3)
N1 C15 1.478(3)
C4 C5 1.345(3)
C3 N2 1.331(3)
C3 C2 1.392(3)
N3 C2 1.389(3)
N2 C14 1.452(3)
N2 H2 0.86
C5 N4 1.433(3)
C5 C1 1.502(3)
C2 C1 1.495(3)
O4 C9 1.368(3)
O4 C13 1.430(3)
N4 O5 1.225(3)
N4 O6 1.238(3)
C8 C9 1.384(3)
C8 H8 0.93
C9 C10 1.377(3)
C1 C6 1.527(3)
C1 H1 0.98
C6 C11 1.387(3)
C10 C11 1.378(3)
C10 H10 0.93
C11 H11 0.93
C15 H15A 0.96
C15 H15B 0.96
C15 H15C 0.96
C13 H13A 0.96
C13 H13B 0.96
C13 H13C 0.96
C12 H12A 0.96
C12 H12B 0.96
C12 H12C 0.96
C14 H14A 0.96
C14 H14B 0.96
C14 H14C 0.96
C16 H16A 0.96
C16 H16B 0.96
C16 H16C 0.96

loop_
_geom_torsion_atom_site_label_1
_geom_torsion_atom_site_label_2
_geom_torsion_atom_site_label_3
_geom_torsion_atom_site_label_4
_geom_torsion
C12 O3 C7 C8 -7.7(3)
C12 O3 C7 C6 173.1(2)
C3 N1 C4 C5 -21.5(3)
C15 N1 C4 C5 130.0(2)
C3 N1 C4 S1 157.64(15)
C15 N1 C4 S1 -50.9(2)
C16 S1 C4 C5 151.6(2)
C16 S1 C4 N1 -27.5(2)
C4 N1 C3 N2 -160.49(19)
C15 N1 C3 N2 47.6(3)
C4 N1 C3 C2 19.7(3)
C15 N1 C3 C2 -132.1(2)
C2 C3 N2 C14 -157.3(2)
N1 C3 N2 C14 23.0(3)
N1 C4 C5 N4 176.65(18)
S1 C4 C5 N4 -2.4(3)
N1 C4 C5 C1 2.1(3)
S1 C4 C5 C1 -176.95(15)
O2 N3 C2 C3 172.0(2)
O1 N3 C2 C3 -8.0(3)
O2 N3 C2 C1 -4.1(3)
O1 N3 C2 C1 175.87(19)
N2 C3 C2 N3 5.5(3)
N1 C3 C2 N3 -174.73(19)
N2 C3 C2 C1 -178.7(2)
N1 C3 C2 C1 1.1(3)
C4 C5 N4 O5 -158.2(2)
C1 C5 N4 O5 16.8(3)
C4 C5 N4 O6 23.7(3)
C1 C5 N4 O6 -161.3(2)
O3 C7 C8 C9 -180.0(2)
C6 C7 C8 C9 -0.8(4)
C13 O4 C9 C10 -1.0(4)
C13 O4 C9 C8 179.5(2)
C7 C8 C9 O4 177.8(2)
C7 C8 C9 C10 -1.8(4)
N3 C2 C1 C5 158.42(18)
C3 C2 C1 C5 -17.6(3)
N3 C2 C1 C6 -73.0(2)
C3 C2 C1 C6 111.0(2)
C4 C5 C1 C2 16.1(3)
N4 C5 C1 C2 -158.72(17)
C4 C5 C1 C6 -113.8(2)
N4 C5 C1 C6 71.4(2)
O3 C7 C6 C11 -178.4(2)
C8 C7 C6 C11 2.4(3)
O3 C7 C6 C1 2.1(3)
C8 C7 C6 C1 -177.1(2)
C2 C1 C6 C11 115.5(2)
C5 C1 C6 C11 -117.7(2)
C2 C1 C6 C7 -65.0(3)
C5 C1 C6 C7 61.8(3)
O4 C9 C10 C11 -176.9(2)
C8 C9 C10 C11 2.7(4)
C9 C10 C11 C6 -1.0(4)
C7 C6 C11 C10 -1.5(4)
C1 C6 C11 C10 178.0(2)
